data_2226891
loop_
_publ_author_name
'Monim-ul-Mehboob, Muhammad'
'Akkurt, Mehmet'
'Khan, Islam Ullah'
'Sharif, Shahzad'
'Asif, Iram'
'Ahmad, Saeed'

_publ_section_title
;
 Hexakis(thiourea-\k<i>S</i>)nickel(II) nitrate: a redetermination
;
_journal_coeditor_code HB5527
_journal_issue 8
_journal_name_full 'Acta Crystallographica Section E'
_journal_page_first i57
_journal_page_last i58
_journal_paper_doi 10.1107/S1600536810026668
_journal_volume 66
_journal_year 2010
_chemical_formula_iupac '[Ni (C H4 N2 S)6] (N O3)2'
_chemical_formula_moiety 'C6 H24 N12 Ni S6 2+, 2(N O3 -)'
_chemical_formula_sum 'C6 H24 N14 Ni O6 S6'
_chemical_formula_weight 639.50
_chemical_name_common
;
Hexakis(thiourea-\k<i>S</i>)nickel(II) nitrate
;
_chemical_name_systematic
;
Hexakis(thiourea-\k<i>S</i>)nickel(II) dinitrate
;
_space_group_IT_number 15
_symmetry_cell_setting monoclinic
_symmetry_space_group_name_Hall '-C 2yc'
_symmetry_space_group_name_H-M 'C 1 2/c 1'
_atom_sites_solution_hydrogens geom
_atom_sites_solution_primary direct
_atom_sites_solution_secondary difmap
_cell_angle_alpha 90
_cell_angle_beta 129.7240(10)
_cell_angle_gamma 90
_cell_formula_units_Z 4
_cell_length_a 22.4433(6)
_cell_length_b 9.2398(3)
_cell_length_c 16.3136(5)
_cell_measurement_reflns_used 4823
_cell_measurement_temperature 296(2)
_cell_measurement_theta_max 28.23
_cell_measurement_theta_min 2.51
_cell_volume 2601.96(14)
_computing_cell_refinement 'SAINT (Bruker, 2007)'
_computing_data_collection 'APEX2 (Bruker, 2007)'
_computing_data_reduction 'SAINT (Bruker, 2007)'
_computing_molecular_graphics 'ORTEP-3 (Farrugia, 1997)'
_computing_publication_material 'WinGX (Farrugia, 1999) and PLATON (Spek, 2009)'
_computing_structure_refinement 'SHELXL97 (Sheldrick, 2008)'
_computing_structure_solution 'SHELXS97 (Sheldrick, 2008)'
_diffrn_ambient_temperature 296(2)
_diffrn_measured_fraction_theta_full 0.970
_diffrn_measured_fraction_theta_max 0.970
_diffrn_measurement_device_type 'Bruker APEXII CCD'
_diffrn_measurement_method '\f and \w scans'
_diffrn_radiation_monochromator graphite
_diffrn_radiation_source 'sealed tube'
_diffrn_radiation_type MoK\a
_diffrn_radiation_wavelength 0.71073
_diffrn_reflns_av_R_equivalents 0.0331
_diffrn_reflns_av_sigmaI/netI 0.0339
_diffrn_reflns_limit_h_max 21
_diffrn_reflns_limit_h_min -29
_diffrn_reflns_limit_k_max 12
_diffrn_reflns_limit_k_min -11
_diffrn_reflns_limit_l_max 21
_diffrn_reflns_limit_l_min -21
_diffrn_reflns_number 11568
_diffrn_reflns_reduction_process
;
;
_diffrn_reflns_theta_full 28.28
_diffrn_reflns_theta_max 28.28
_diffrn_reflns_theta_min 2.50
_diffrn_standards_number 0
_exptl_absorpt_coefficient_mu 1.278
_exptl_absorpt_correction_type none
_exptl_crystal_colour 'light green'
_exptl_crystal_density_diffrn 1.633
_exptl_crystal_density_method 'Not Measured'
_exptl_crystal_description needle
_exptl_crystal_F_000 1320
_exptl_crystal_size_max 0.25
_exptl_crystal_size_mid 0.10
_exptl_crystal_size_min 0.06
_refine_diff_density_max 0.345
_refine_diff_density_min -0.290
_refine_ls_extinction_method none
_refine_ls_goodness_of_fit_ref 1.032
_refine_ls_hydrogen_treatment constr
_refine_ls_matrix_type full
_refine_ls_number_parameters 151
_refine_ls_number_reflns 3129
_refine_ls_number_restraints 0
_refine_ls_restrained_S_all 1.032
_refine_ls_R_factor_all 0.0418
_refine_ls_R_factor_gt 0.0299
_refine_ls_shift/su_max 0.000
_refine_ls_shift/su_mean 0.000
_refine_ls_structure_factor_coef Fsqd
_refine_ls_weighting_details 'calc w=1/[\s^2^(Fo^2^)+(0.0256P)^2^+1.7568P] where P=(Fo^2^+2Fc^2^)/3'
_refine_ls_weighting_scheme calc
_refine_ls_wR_factor_gt 0.0635
_refine_ls_wR_factor_ref 0.0681
_reflns_number_gt 2542
_reflns_number_total 3129
_reflns_threshold_expression I>2\s(I)
_cod_data_source_file hb5527.cif
_cod_data_source_block I
_cod_original_sg_symbol_H-M 'C 2/c'
_cod_database_code 2226891
_cod_database_fobs_code 2226891

loop_
_symmetry_equiv_pos_site_id
_symmetry_equiv_pos_as_xyz
1 x,y,z
2 -x,y,1/2-z
3 -x,-y,-z
4 x,-y,1/2+z
5 1/2+x,1/2+y,z
6 1/2-x,1/2+y,1/2-z
7 1/2-x,1/2-y,-z
8 1/2+x,1/2-y,1/2+z

loop_
_atom_site_aniso_label
_atom_site_aniso_U_11
_atom_site_aniso_U_22
_atom_site_aniso_U_33
_atom_site_aniso_U_12
_atom_site_aniso_U_13
_atom_site_aniso_U_23
Ni1 0.0289(2) 0.0234(2) 0.0217(2) -0.00150(10) 0.01640(10) -0.00120(10)
S1 0.0328(2) 0.0410(3) 0.0373(3) -0.0076(2) 0.0235(2) -0.0106(2)
S2 0.0400(3) 0.0251(2) 0.0238(2) 0.0030(2) 0.0156(2) 0.0008(2)
S3 0.0450(3) 0.0272(2) 0.0274(2) -0.0046(2) 0.0260(2) -0.0013(2)
N1 0.0430(11) 0.0898(17) 0.0669(14) -0.0207(11) 0.0401(11) -0.0293(12)
N2 0.0735(14) 0.0459(12) 0.1040(18) -0.0078(11) 0.0727(15) -0.0195(12)
N3 0.0421(10) 0.0372(10) 0.0320(9) 0.0044(8) 0.0093(8) 0.0021(8)
N4 0.0577(13) 0.0333(10) 0.0432(12) 0.0039(9) 0.0082(10) 0.0092(9)
N5 0.0610(12) 0.0463(11) 0.0399(11) -0.0225(10) 0.0288(10) 0.0010(9)
N6 0.0915(16) 0.0746(15) 0.0338(11) -0.0326(13) 0.0372(12) 0.0040(10)
C1 0.0305(9) 0.0398(12) 0.0301(10) 0.0053(8) 0.0185(9) 0.0076(9)
C2 0.0315(9) 0.0325(11) 0.0298(10) 0.0033(8) 0.0180(8) 0.0039(8)
C3 0.0413(11) 0.0390(12) 0.0309(11) -0.0049(9) 0.0242(9) 0.0030(9)
O1 0.0486(9) 0.0701(12) 0.0348(9) -0.0114(8) 0.0138(8) -0.0145(8)
O2 0.0811(13) 0.0679(12) 0.0360(10) -0.0217(11) 0.0139(10) -0.0029(9)
O3 0.0798(13) 0.0451(11) 0.0654(12) -0.0100(9) 0.0406(11) -0.0064(9)
N7 0.0398(10) 0.0498(12) 0.0358(10) -0.0052(9) 0.0226(9) -0.0074(9)

loop_
_atom_site_type_symbol
_atom_site_label
_atom_site_fract_x
_atom_site_fract_y
_atom_site_fract_z
_atom_site_U_iso_or_equiv
_atom_site_thermal_displace_type
_atom_site_calc_flag
_atom_site_refinement_flags
_atom_site_occupancy
Ni Ni1 0.25000 0.25000 0.00000 0.02460(10) Uani . . 1.000
S S1 0.38321(3) 0.34540(6) 0.10478(4) 0.0362(2) Uani . . 1.000
S S2 0.28084(3) -0.01160(5) 0.01164(4) 0.03310(10) Uani . . 1.000
S S3 0.28343(3) 0.27376(5) 0.17786(4) 0.03110(10) Uani . . 1.000
N N1 0.49791(11) 0.3572(3) 0.10299(17) 0.0630(8) Uani . . 1.000
N N2 0.42272(13) 0.1592(2) 0.02330(19) 0.0630(9) Uani . . 1.000
N N3 0.40567(10) 0.00546(19) 0.21644(13) 0.0475(6) Uani . . 1.000
N N4 0.36277(12) -0.2195(2) 0.14917(16) 0.0621(7) Uani . . 1.000
N N5 0.20704(11) 0.0325(2) 0.14718(15) 0.0516(7) Uani . . 1.000
N N6 0.29045(13) 0.1162(2) 0.31643(15) 0.0687(8) Uani . . 1.000
C C1 0.43826(11) 0.2808(2) 0.07398(16) 0.0341(6) Uani . . 1.000
C C2 0.35527(11) -0.0788(2) 0.13536(15) 0.0324(6) Uani . . 1.000
C C3 0.25769(12) 0.1293(2) 0.21517(16) 0.0363(7) Uani . . 1.000
O O1 0.41450(9) 0.6847(2) -0.02032(13) 0.0604(6) Uani . . 1.000
O O2 0.50573(11) 0.6706(2) 0.14802(14) 0.0786(7) Uani . . 1.000
O O3 0.48990(11) 0.86552(19) 0.06598(15) 0.0676(7) Uani . . 1.000
N N7 0.46952(10) 0.7413(2) 0.06486(15) 0.0429(6) Uani . . 1.000
H H1A 0.52660 0.32720 0.08860 0.0940 Uiso calc R 1.000
H H1B 0.50850 0.43750 0.13650 0.0940 Uiso calc R 1.000
H H2A 0.45170 0.12990 0.00920 0.0940 Uiso calc R 1.000
H H2B 0.38350 0.10840 0.00400 0.0940 Uiso calc R 1.000
H H3A 0.44270 -0.03180 0.27720 0.0570 Uiso calc R 1.000
H H3B 0.40160 0.09790 0.20880 0.0570 Uiso calc R 1.000
H H4A 0.40020 -0.25490 0.21050 0.0930 Uiso calc R 1.000
H H4B 0.33030 -0.27630 0.09690 0.0930 Uiso calc R 1.000
H H5A 0.19560 -0.03860 0.16890 0.0620 Uiso calc R 1.000
H H5B 0.18520 0.03990 0.08080 0.0620 Uiso calc R 1.000
H H6A 0.27850 0.04460 0.33710 0.0820 Uiso calc R 1.000
H H6B 0.32380 0.17910 0.36190 0.0820 Uiso calc R 1.000

loop_
_atom_type_symbol
_atom_type_description
_atom_type_scat_dispersion_real
_atom_type_scat_dispersion_imag
_atom_type_scat_source
S S 0.1246 0.1234 'International Tables Vol C Tables 4.2.6.8 and 6.1.1.4'
O O 0.0106 0.0060 'International Tables Vol C Tables 4.2.6.8 and 6.1.1.4'
Ni Ni 0.3393 1.1124 'International Tables Vol C Tables 4.2.6.8 and 6.1.1.4'
N N 0.0061 0.0033 'International Tables Vol C Tables 4.2.6.8 and 6.1.1.4'
H H 0.0000 0.0000 'International Tables Vol C Tables 4.2.6.8 and 6.1.1.4'
C C 0.0033 0.0016 'International Tables Vol C Tables 4.2.6.8 and 6.1.1.4'

loop_
_geom_angle_atom_site_label_1
_geom_angle_atom_site_label_2
_geom_angle_atom_site_label_3
_geom_angle_site_symmetry_1
_geom_angle_site_symmetry_2
_geom_angle_site_symmetry_3
_geom_angle
_geom_angle_publ_flag
S1 Ni1 S2 . . . 98.00(2) no
S1 Ni1 S3 . . . 80.37(2) no
S1 Ni1 S1 . . 7_555 180.00 no
S1 Ni1 S2 . . 7_555 82.00(2) no
S1 Ni1 S3 . . 7_555 99.63(2) no
S2 Ni1 S3 . . . 97.72(2) no
S1 Ni1 S2 7_555 . . 82.00(2) no
S2 Ni1 S2 . . 7_555 180.00 no
S2 Ni1 S3 . . 7_555 82.28(2) no
S1 Ni1 S3 7_555 . . 99.63(2) no
S2 Ni1 S3 7_555 . . 82.28(2) no
S3 Ni1 S3 . . 7_555 180.00 no
S1 Ni1 S2 7_555 . 7_555 98.00(2) no
S1 Ni1 S3 7_555 . 7_555 80.37(2) no
S2 Ni1 S3 7_555 . 7_555 97.72(2) no
Ni1 S1 C1 . . . 116.99(8) no
Ni1 S2 C2 . . . 117.12(7) no
Ni1 S3 C3 . . . 115.14(7) no
C1 N1 H1B . . . 120.00 no
H1A N1 H1B . . . 120.00 no
C1 N1 H1A . . . 120.00 no
H2A N2 H2B . . . 120.00 no
C1 N2 H2A . . . 120.00 no
C1 N2 H2B . . . 120.00 no
C2 N3 H3B . . . 120.00 no
C2 N3 H3A . . . 120.00 no
H3A N3 H3B . . . 120.00 no
C2 N4 H4B . . . 120.00 no
C2 N4 H4A . . . 120.00 no
H4A N4 H4B . . . 120.00 no
H5A N5 H5B . . . 120.00 no
C3 N5 H5A . . . 120.00 no
C3 N5 H5B . . . 120.00 no
C3 N6 H6B . . . 120.00 no
H6A N6 H6B . . . 120.00 no
C3 N6 H6A . . . 120.00 no
O2 N7 O3 . . . 120.0(2) no
O1 N7 O2 . . . 119.6(2) no
O1 N7 O3 . . . 120.29(19) no
S1 C1 N2 . . . 122.4(2) no
S1 C1 N1 . . . 118.06(18) no
N1 C1 N2 . . . 119.5(3) no
S2 C2 N4 . . . 118.85(16) no
S2 C2 N3 . . . 122.36(15) no
N3 C2 N4 . . . 118.78(19) no
N5 C3 N6 . . . 119.2(2) no
S3 C3 N5 . . . 122.62(17) no
S3 C3 N6 . . . 118.22(17) no

loop_
_geom_bond_atom_site_label_1
_geom_bond_atom_site_label_2
_geom_bond_site_symmetry_1
_geom_bond_site_symmetry_2
_geom_bond_distance
_geom_bond_publ_flag
Ni1 S1 . . 2.4708(7) y
Ni1 S2 . . 2.4879(5) y
Ni1 S3 . . 2.4995(6) y
Ni1 S1 . 7_555 2.4708(7) no
Ni1 S2 . 7_555 2.4879(5) no
Ni1 S3 . 7_555 2.4995(6) no
S1 C1 . . 1.711(3) no
S2 C2 . . 1.715(2) no
S3 C3 . . 1.713(2) no
O1 N7 . . 1.239(3) no
O2 N7 . . 1.232(3) no
O3 N7 . . 1.231(3) no
N1 C1 . . 1.306(4) no
N2 C1 . . 1.304(3) no
N3 C2 . . 1.313(3) no
N4 C2 . . 1.312(3) no
N5 C3 . . 1.308(3) no
N6 C3 . . 1.316(3) no
N1 H1B . . 0.8600 no
N1 H1A . . 0.8600 no
N2 H2A . . 0.8600 no
N2 H2B . . 0.8600 no
N3 H3A . . 0.8600 no
N3 H3B . . 0.8600 no
N4 H4B . . 0.8600 no
N4 H4A . . 0.8600 no
N5 H5A . . 0.8600 no
N5 H5B . . 0.8600 no
N6 H6A . . 0.8600 no
N6 H6B . . 0.8600 no

loop_
_geom_hbond_atom_site_label_D
_geom_hbond_atom_site_label_H
_geom_hbond_atom_site_label_A
_geom_hbond_site_symmetry_A
_geom_hbond_distance_DH
_geom_hbond_distance_HA
_geom_hbond_distance_DA
_geom_hbond_angle_DHA
_geom_hbond_publ_flag
N1 H1A O1 3_665 0.86 2.21 3.037(4) 161 yes
N1 H1B O2 . 0.86 2.17 2.965(3) 154 yes
N2 H2A O3 1_545 0.86 2.56 2.963(3) 110 yes
N2 H2A O3 3_665 0.86 2.30 3.110(4) 157 yes
N2 H2B S2 . 0.86 2.63 3.449(3) 159 yes
N3 H3A O3 2_645 0.86 2.19 3.022(2) 163 yes
N3 H3B S1 . 0.86 2.72 3.5021(19) 152 yes
N3 H3B S3 . 0.86 2.87 3.444(2) 126 yes
N4 H4A O2 2_645 0.86 2.01 2.865(3) 175 yes
N4 H4B S2 7_545 0.86 2.75 3.555(2) 157 yes
N5 H5A S3 6_545 0.86 2.82 3.623(2) 155 yes
N5 H5A O1 7_555 0.86 2.48 2.922(3) 113 yes
N5 H5B S1 7_555 0.86 2.59 3.410(2) 160 yes
N6 H6A S2 4_555 0.86 2.83 3.464(3) 132 yes
N6 H6A S3 6_545 0.86 2.80 3.601(2) 156 yes
N6 H6B O1 4_565 0.86 2.10 2.958(3) 174 yes

loop_
_geom_torsion_atom_site_label_1
_geom_torsion_atom_site_label_2
_geom_torsion_atom_site_label_3
_geom_torsion_atom_site_label_4
_geom_torsion_site_symmetry_1
_geom_torsion_site_symmetry_2
_geom_torsion_site_symmetry_3
_geom_torsion_site_symmetry_4
_geom_torsion
_geom_torsion_publ_flag
S2 Ni1 S1 C1 . . . . 47.38(8) no
S3 Ni1 S1 C1 . . . . 143.91(8) no
S2 Ni1 S1 C1 7_555 . . . -132.62(8) no
S3 Ni1 S1 C1 7_555 . . . -36.09(8) no
S1 Ni1 S2 C2 . . . . 48.29(12) no
S3 Ni1 S2 C2 . . . . -33.00(12) no
S1 Ni1 S2 C2 7_555 . . . -131.71(12) no
S3 Ni1 S2 C2 7_555 . . . 147.00(12) no
S1 Ni1 S3 C3 . . . . -135.52(11) no
S2 Ni1 S3 C3 . . . . -38.66(11) no
S1 Ni1 S3 C3 7_555 . . . 44.48(11) no
S2 Ni1 S3 C3 7_555 . . . 141.34(11) no
Ni1 S1 C1 N1 . . . . 159.63(16) no
Ni1 S1 C1 N2 . . . . -20.5(2) no
Ni1 S2 C2 N3 . . . . -15.4(3) no
Ni1 S2 C2 N4 . . . . 165.6(2) no
Ni1 S3 C3 N5 . . . . -17.6(3) no
Ni1 S3 C3 N6 . . . . 162.5(2) no
